data_4082005
loop_
_publ_author_name
'Alzamly, Ahmed'
'Gambarotta, Sandro'
'Korobkov, Ilia'

_publ_section_title
;
 Polymer-Free Ethylene Oligomerization Using a Pyridine-Based Pincer
 PNP-Type of Ligand
;
_journal_issue 23
_journal_name_full Organometallics
_journal_page_first 7204
_journal_paper_doi 10.1021/om4008828
_journal_volume 32
_journal_year 2013
_chemical_formula_sum 'C35 H35 Cl2 Cr N O P2'
_chemical_formula_weight 670.48
_chemical_name_systematic
; 
 ? 
;
_space_group_IT_number 14
_symmetry_cell_setting monoclinic
_symmetry_space_group_name_Hall '-P 2yn'
_symmetry_space_group_name_H-M 'P 1 21/n 1'
_atom_sites_solution_hydrogens geom
_atom_sites_solution_primary direct
_atom_sites_solution_secondary difmap
_audit_creation_method SHELXL-97
_cell_angle_alpha 90.00
_cell_angle_beta 91.4440(10)
_cell_angle_gamma 90.00
_cell_formula_units_Z 4
_cell_length_a 9.8344(3)
_cell_length_b 14.4109(5)
_cell_length_c 23.1807(8)
_cell_measurement_reflns_used 9857
_cell_measurement_temperature 200(2)
_cell_measurement_theta_max 28.29
_cell_measurement_theta_min 2.26
_cell_volume 3284.18(19)
_computing_cell_refinement 'APEX II, Bruker (2009)'
_computing_data_collection 'APEX II, Bruker (2009)'
_computing_data_reduction 'XPREP, Bruker (2009)'
_computing_molecular_graphics 'SHELXTL, Bruker (2004)'
_computing_publication_material 'SHELXTL, Bruker (2004)'
_computing_structure_refinement 'SHELXL-97 (Sheldrick, 2008)'
_computing_structure_solution 'SHELXS-97 (Sheldrick, 2008)'
_diffrn_ambient_temperature 200(2)
_diffrn_measured_fraction_theta_full 0.989
_diffrn_measured_fraction_theta_max 0.989
_diffrn_measurement_device_type 'Bruker APEX-II CCD'
_diffrn_measurement_method '\f and \w scans'
_diffrn_radiation_monochromator graphite
_diffrn_radiation_source 'fine-focus sealed tube'
_diffrn_radiation_type MoK\a
_diffrn_radiation_wavelength 0.71073
_diffrn_reflns_av_R_equivalents 0.0434
_diffrn_reflns_av_sigmaI/netI 0.0359
_diffrn_reflns_limit_h_max 12
_diffrn_reflns_limit_h_min -13
_diffrn_reflns_limit_k_max 19
_diffrn_reflns_limit_k_min -18
_diffrn_reflns_limit_l_max 30
_diffrn_reflns_limit_l_min -30
_diffrn_reflns_number 45938
_diffrn_reflns_theta_full 28.35
_diffrn_reflns_theta_max 28.35
_diffrn_reflns_theta_min 1.66
_exptl_absorpt_coefficient_mu 0.637
_exptl_absorpt_correction_T_max 0.9750
_exptl_absorpt_correction_T_min 0.9049
_exptl_absorpt_correction_type multi-scan
_exptl_absorpt_process_details 'SADABS, Bruker (2003)'
_exptl_crystal_colour green
_exptl_crystal_density_diffrn 1.356
_exptl_crystal_density_meas ?
_exptl_crystal_density_method 'not measured'
_exptl_crystal_description block
_exptl_crystal_F_000 1392
_exptl_crystal_size_max 0.16
_exptl_crystal_size_mid 0.10
_exptl_crystal_size_min 0.04
_refine_diff_density_max 0.469
_refine_diff_density_min -0.523
_refine_diff_density_rms 0.062
_refine_ls_extinction_method none
_refine_ls_goodness_of_fit_ref 0.914
_refine_ls_hydrogen_treatment constr
_refine_ls_matrix_type full
_refine_ls_number_parameters 379
_refine_ls_number_reflns 8115
_refine_ls_number_restraints 0
_refine_ls_restrained_S_all 0.914
_refine_ls_R_factor_all 0.0607
_refine_ls_R_factor_gt 0.0372
_refine_ls_shift/su_max 0.001
_refine_ls_shift/su_mean 0.000
_refine_ls_structure_factor_coef Fsqd
_refine_ls_weighting_details 'calc w=1/[\s^2^(Fo^2^)+(0.0650P)^2^+2.2902P] where P=(Fo^2^+2Fc^2^)/3'
_refine_ls_weighting_scheme calc
_refine_ls_wR_factor_gt 0.0933
_refine_ls_wR_factor_ref 0.1095
_reflns_number_gt 6253
_reflns_number_total 8115
_reflns_threshold_expression >2sigma(I)
_cod_data_source_file om4008828_si_002.cif
_cod_data_source_block sg249
_cod_depositor_comments
;
The following automatic conversions were performed:

'_symmetry_cell_setting' value 'Monoclinic' changed to 'monoclinic'
according to /home/saulius/struct/CIF-dictionaries/cif_core.dic
dictionary named 'cif_core.dic' version 2.4.2 from 2011-04-26.

Automatic conversion script
Id: cif_fix_values 1891 2012-01-12 08:04:46Z andrius 

The following automatic conversions were performed:

'_exptl_crystal_density_meas' value 'n/a' was changed to '?' - the
value is perceived as not measured.

Automatic conversion script
Id: cif_fix_values 3008 2015-01-20 13:52:24Z robertas 
;
_cod_original_sg_symbol_H-M P2(1)/n
_cod_database_code 4082005

loop_
_symmetry_equiv_pos_as_xyz
'x, y, z'
'-x+1/2, y+1/2, -z+1/2'
'-x, -y, -z'
'x-1/2, -y-1/2, z-1/2'

loop_
_atom_site_label
_atom_site_type_symbol
_atom_site_fract_x
_atom_site_fract_y
_atom_site_fract_z
_atom_site_U_iso_or_equiv
_atom_site_adp_type
_atom_site_occupancy
_atom_site_symmetry_multiplicity
_atom_site_calc_flag
_atom_site_refinement_flags
Cr1 Cr 0.36660(3) 0.97008(2) 0.172899(13) 0.01955(9) Uani 1 1 d .
Cl1 Cl 0.57099(5) 0.94197(4) 0.12764(3) 0.03414(13) Uani 1 1 d .
Cl2 Cl 0.41015(6) 0.89652(4) 0.26610(2) 0.03254(13) Uani 1 1 d .
P1 P 0.22696(5) 0.84444(3) 0.12725(2) 0.01983(11) Uani 1 1 d .
P2 P 0.39828(5) 1.13833(3) 0.17366(2) 0.02056(11) Uani 1 1 d .
N1 N 0.16319(16) 1.01483(11) 0.19309(6) 0.0196(3) Uani 1 1 d .
C1 C 0.0918(2) 0.85487(14) 0.17992(8) 0.0232(4) Uani 1 1 d .
H1A H 0.0105 0.8198 0.1664 0.028 Uiso 1 1 calc R
H1B H 0.1229 0.8288 0.2175 0.028 Uiso 1 1 calc R
C7 C 0.2526(2) 1.16759(14) 0.21770(8) 0.0225(4) Uani 1 1 d .
H7A H 0.2787 1.1616 0.2591 0.027 Uiso 1 1 calc R
H7B H 0.2257 1.2328 0.2104 0.027 Uiso 1 1 calc R
C2 C 0.0567(2) 0.95510(13) 0.18681(8) 0.0209(4) Uani 1 1 d .
C3 C -0.0770(2) 0.98512(15) 0.18713(9) 0.0262(4) Uani 1 1 d .
H3A H -0.1494 0.9421 0.1817 0.031 Uiso 1 1 calc R
C4 C -0.1042(2) 1.07846(16) 0.19548(9) 0.0292(5) Uani 1 1 d .
H4A H -0.1952 1.1006 0.1947 0.035 Uiso 1 1 calc R
C5 C 0.0029(2) 1.13860(15) 0.20496(9) 0.0266(4) Uani 1 1 d .
H5A H -0.0136 1.2025 0.2121 0.032 Uiso 1 1 calc R
C6 C 0.1350(2) 1.10523(13) 0.20405(8) 0.0200(4) Uani 1 1 d .
C8 C 0.2750(2) 0.72295(14) 0.12928(8) 0.0222(4) Uani 1 1 d .
C9 C 0.4109(2) 0.70178(16) 0.13874(10) 0.0328(5) Uani 1 1 d .
H9A H 0.4761 0.7503 0.1418 0.039 Uiso 1 1 calc R
C10 C 0.4524(3) 0.61018(17) 0.14377(12) 0.0416(6) Uani 1 1 d .
H10A H 0.5460 0.5959 0.1498 0.050 Uiso 1 1 calc R
C11 C 0.3579(3) 0.53998(16) 0.13998(11) 0.0407(6) Uani 1 1 d .
H11A H 0.3864 0.4773 0.1440 0.049 Uiso 1 1 calc R
C12 C 0.2232(3) 0.55992(16) 0.13051(11) 0.0395(6) Uani 1 1 d .
H12A H 0.1585 0.5110 0.1282 0.047 Uiso 1 1 calc R
C13 C 0.1807(2) 0.65110(15) 0.12425(10) 0.0315(5) Uani 1 1 d .
H13A H 0.0874 0.6646 0.1166 0.038 Uiso 1 1 calc R
C14 C 0.1421(2) 0.86355(14) 0.05802(8) 0.0242(4) Uani 1 1 d .
C15 C 0.0080(3) 0.83943(18) 0.04619(10) 0.0373(5) Uani 1 1 d .
H15A H -0.0439 0.8104 0.0751 0.045 Uiso 1 1 calc R
C16 C -0.0510(3) 0.8574(2) -0.00768(11) 0.0455(6) Uani 1 1 d .
H16A H -0.1430 0.8408 -0.0156 0.055 Uiso 1 1 calc R
C17 C 0.0241(3) 0.8994(2) -0.04945(10) 0.0445(6) Uani 1 1 d .
H17A H -0.0165 0.9118 -0.0863 0.053 Uiso 1 1 calc R
C18 C 0.1568(3) 0.9235(2) -0.03857(10) 0.0465(7) Uani 1 1 d .
H18A H 0.2083 0.9517 -0.0679 0.056 Uiso 1 1 calc R
C19 C 0.2162(2) 0.90679(17) 0.01545(9) 0.0338(5) Uani 1 1 d .
H19A H 0.3076 0.9250 0.0233 0.041 Uiso 1 1 calc R
C20 C 0.3795(2) 1.20336(14) 0.10684(9) 0.0255(4) Uani 1 1 d .
C21 C 0.4406(3) 1.16726(18) 0.05809(10) 0.0373(5) Uani 1 1 d .
H21A H 0.4893 1.1104 0.0608 0.045 Uiso 1 1 calc R
C22 C 0.4308(3) 1.2136(2) 0.00578(11) 0.0476(7) Uani 1 1 d .
H22A H 0.4731 1.1888 -0.0272 0.057 Uiso 1 1 calc R
C23 C 0.3594(3) 1.29590(19) 0.00181(11) 0.0448(6) Uani 1 1 d .
H23A H 0.3533 1.3281 -0.0339 0.054 Uiso 1 1 calc R
C24 C 0.2971(3) 1.33143(18) 0.04943(11) 0.0428(6) Uani 1 1 d .
H24A H 0.2473 1.3877 0.0464 0.051 Uiso 1 1 calc R
C25 C 0.3068(3) 1.28536(16) 0.10195(10) 0.0345(5) Uani 1 1 d .
H25A H 0.2634 1.3102 0.1347 0.041 Uiso 1 1 calc R
C26 C 0.5407(2) 1.18937(14) 0.21394(9) 0.0261(4) Uani 1 1 d .
C27 C 0.6082(2) 1.26823(17) 0.19656(11) 0.0349(5) Uani 1 1 d .
H27A H 0.5819 1.2983 0.1615 0.042 Uiso 1 1 calc R
C28 C 0.7149(3) 1.30360(19) 0.23064(13) 0.0461(7) Uani 1 1 d .
H28A H 0.7622 1.3574 0.2186 0.055 Uiso 1 1 calc R
C29 C 0.7519(3) 1.2611(2) 0.28142(13) 0.0488(7) Uani 1 1 d .
H29A H 0.8234 1.2863 0.3048 0.059 Uiso 1 1 calc R
C30 C 0.6860(3) 1.1819(2) 0.29882(11) 0.0443(6) Uani 1 1 d .
H30A H 0.7124 1.1527 0.3341 0.053 Uiso 1 1 calc R
C31 C 0.5810(2) 1.14483(17) 0.26489(10) 0.0329(5) Uani 1 1 d .
H31A H 0.5369 1.0894 0.2764 0.039 Uiso 1 1 calc R
O1 O 0.7387(4) 0.4953(3) 0.0848(2) 0.159(2) Uani 1 1 d .
C32 C 0.6705(5) 0.4326(3) 0.0509(2) 0.0963(14) Uani 1 1 d .
H32A H 0.6456 0.4608 0.0131 0.116 Uiso 1 1 calc R
H32B H 0.5862 0.4125 0.0697 0.116 Uiso 1 1 calc R
C33 C 0.7615(6) 0.3527(4) 0.0427(2) 0.1090(18) Uani 1 1 d .
H33A H 0.7676 0.3371 0.0013 0.131 Uiso 1 1 calc R
H33B H 0.7283 0.2977 0.0637 0.131 Uiso 1 1 calc R
C34 C 0.8913(7) 0.3822(5) 0.0658(4) 0.175(4) Uani 1 1 d .
H34A H 0.9248 0.3385 0.0960 0.210 Uiso 1 1 calc R
H34B H 0.9590 0.3854 0.0350 0.210 Uiso 1 1 calc R
C35 C 0.8685(5) 0.4739(4) 0.0904(3) 0.124(2) Uani 1 1 d .
H35A H 0.8964 0.4742 0.1317 0.149 Uiso 1 1 calc R
H35B H 0.9239 0.5206 0.0702 0.149 Uiso 1 1 calc R

loop_
_atom_site_aniso_label
_atom_site_aniso_U_11
_atom_site_aniso_U_22
_atom_site_aniso_U_33
_atom_site_aniso_U_23
_atom_site_aniso_U_13
_atom_site_aniso_U_12
Cr1 0.01499(16) 0.01847(15) 0.02524(15) -0.00112(11) 0.00134(11) 0.00042(12)
Cl1 0.0209(3) 0.0326(3) 0.0494(3) 0.0001(2) 0.0112(2) 0.0036(2)
Cl2 0.0376(3) 0.0293(3) 0.0305(2) 0.0059(2) -0.0039(2) 0.0022(2)
P1 0.0183(3) 0.0191(2) 0.0221(2) 0.00023(18) 0.00065(18) -0.00181(19)
P2 0.0176(3) 0.0196(2) 0.0245(2) -0.00387(18) 0.00227(18) -0.00091(19)
N1 0.0166(8) 0.0214(8) 0.0206(7) -0.0003(6) 0.0010(6) 0.0004(6)
C1 0.0214(10) 0.0220(9) 0.0264(9) 0.0028(7) 0.0039(7) -0.0032(8)
C7 0.0192(10) 0.0233(9) 0.0250(9) -0.0057(7) 0.0018(7) -0.0007(8)
C2 0.0185(10) 0.0231(10) 0.0211(8) 0.0019(7) 0.0029(7) -0.0029(7)
C3 0.0162(10) 0.0314(11) 0.0311(10) -0.0001(8) 0.0040(8) -0.0034(8)
C4 0.0162(10) 0.0363(12) 0.0352(11) -0.0021(9) 0.0039(8) 0.0054(9)
C5 0.0227(11) 0.0273(10) 0.0300(10) -0.0047(8) 0.0031(8) 0.0055(8)
C6 0.0189(10) 0.0228(9) 0.0185(8) -0.0004(7) 0.0025(7) 0.0016(8)
C8 0.0254(11) 0.0214(9) 0.0197(8) -0.0010(7) 0.0021(7) -0.0016(8)
C9 0.0276(12) 0.0261(11) 0.0445(12) 0.0004(9) -0.0034(9) -0.0016(9)
C10 0.0307(13) 0.0307(12) 0.0631(16) -0.0021(11) -0.0064(11) 0.0079(10)
C11 0.0512(17) 0.0213(11) 0.0495(14) -0.0017(10) -0.0019(12) 0.0050(10)
C12 0.0458(16) 0.0220(11) 0.0510(14) -0.0050(10) 0.0034(11) -0.0088(10)
C13 0.0281(12) 0.0263(11) 0.0401(11) -0.0038(9) 0.0012(9) -0.0034(9)
C14 0.0264(11) 0.0211(9) 0.0250(9) -0.0007(7) -0.0021(8) 0.0004(8)
C15 0.0345(13) 0.0412(13) 0.0357(11) 0.0083(10) -0.0072(9) -0.0127(11)
C16 0.0406(15) 0.0520(16) 0.0431(13) 0.0034(12) -0.0173(11) -0.0096(12)
C17 0.0540(17) 0.0506(16) 0.0285(11) 0.0032(11) -0.0109(10) 0.0039(13)
C18 0.0501(17) 0.0612(18) 0.0284(11) 0.0141(11) 0.0032(10) 0.0022(14)
C19 0.0295(12) 0.0419(13) 0.0300(10) 0.0070(9) 0.0013(9) -0.0008(10)
C20 0.0251(11) 0.0225(10) 0.0288(9) -0.0011(8) 0.0018(8) -0.0039(8)
C21 0.0421(14) 0.0372(13) 0.0331(11) 0.0016(10) 0.0062(10) 0.0086(11)
C22 0.0554(18) 0.0547(16) 0.0333(12) 0.0028(11) 0.0117(11) 0.0070(14)
C23 0.0529(17) 0.0459(15) 0.0358(12) 0.0121(11) 0.0021(11) -0.0022(13)
C24 0.0557(17) 0.0291(12) 0.0436(13) 0.0058(10) 0.0000(12) 0.0063(11)
C25 0.0426(14) 0.0255(11) 0.0356(11) -0.0017(9) 0.0039(10) 0.0034(10)
C26 0.0181(10) 0.0267(10) 0.0335(10) -0.0120(8) 0.0039(8) 0.0014(8)
C27 0.0246(12) 0.0327(12) 0.0477(13) -0.0106(10) 0.0054(9) -0.0057(9)
C28 0.0248(13) 0.0401(14) 0.0738(19) -0.0236(13) 0.0091(12) -0.0096(11)
C29 0.0191(12) 0.0569(17) 0.0699(18) -0.0356(15) -0.0086(11) 0.0053(12)
C30 0.0257(13) 0.0596(17) 0.0470(14) -0.0214(12) -0.0101(10) 0.0155(12)
C31 0.0218(11) 0.0375(12) 0.0392(11) -0.0085(10) -0.0017(9) 0.0054(9)
O1 0.090(3) 0.142(3) 0.241(5) -0.112(4) -0.067(3) 0.045(2)
C32 0.074(3) 0.099(3) 0.114(4) 0.013(3) -0.021(3) -0.017(3)
C33 0.135(5) 0.086(3) 0.108(4) -0.038(3) 0.038(3) -0.016(3)
C34 0.089(4) 0.145(6) 0.290(10) -0.097(6) -0.020(5) 0.044(4)
C35 0.069(3) 0.116(4) 0.185(6) -0.044(4) -0.038(3) -0.005(3)

loop_
_atom_type_symbol
_atom_type_description
_atom_type_scat_dispersion_real
_atom_type_scat_dispersion_imag
_atom_type_scat_source
C C 0.0033 0.0016 'International Tables Vol C Tables 4.2.6.8 and 6.1.1.4'
H H 0.0000 0.0000 'International Tables Vol C Tables 4.2.6.8 and 6.1.1.4'
N N 0.0061 0.0033 'International Tables Vol C Tables 4.2.6.8 and 6.1.1.4'
O O 0.0106 0.0060 'International Tables Vol C Tables 4.2.6.8 and 6.1.1.4'
P P 0.1023 0.0942 'International Tables Vol C Tables 4.2.6.8 and 6.1.1.4'
Cl Cl 0.1484 0.1585 'International Tables Vol C Tables 4.2.6.8 and 6.1.1.4'
Cr Cr 0.3209 0.6236 'International Tables Vol C Tables 4.2.6.8 and 6.1.1.4'

loop_
_geom_angle_atom_site_label_1
_geom_angle_atom_site_label_2
_geom_angle_atom_site_label_3
_geom_angle
N1 Cr1 Cl1 164.44(5)
N1 Cr1 Cl2 94.63(4)
Cl1 Cr1 Cl2 100.93(2)
N1 Cr1 P2 79.70(5)
Cl1 Cr1 P2 93.70(2)
Cl2 Cr1 P2 113.95(2)
N1 Cr1 P1 78.80(4)
Cl1 Cr1 P1 98.92(2)
Cl2 Cr1 P1 98.23(2)
P2 Cr1 P1 142.41(2)
C14 P1 C8 106.48(9)
C14 P1 C1 104.59(10)
C8 P1 C1 104.74(9)
C14 P1 Cr1 120.16(7)
C8 P1 Cr1 123.37(7)
C1 P1 Cr1 93.37(7)
C26 P2 C20 106.83(10)
C26 P2 C7 102.95(9)
C20 P2 C7 107.02(10)
C26 P2 Cr1 120.08(7)
C20 P2 Cr1 119.71(7)
C7 P2 Cr1 97.54(7)
C2 N1 C6 117.83(16)
C2 N1 Cr1 120.10(13)
C6 N1 Cr1 121.39(13)
C2 C1 P1 108.87(13)
C6 C7 P2 110.90(13)
N1 C2 C3 122.02(18)
N1 C2 C1 116.35(17)
C3 C2 C1 121.63(18)
C4 C3 C2 119.38(19)
C5 C4 C3 118.92(19)
C4 C5 C6 119.5(2)
N1 C6 C5 122.15(18)
N1 C6 C7 117.16(17)
C5 C6 C7 120.64(18)
C9 C8 C13 119.2(2)
C9 C8 P1 117.83(16)
C13 C8 P1 122.91(16)
C10 C9 C8 120.3(2)
C11 C10 C9 119.9(2)
C12 C11 C10 120.4(2)
C11 C12 C13 120.3(2)
C12 C13 C8 119.9(2)
C15 C14 C19 119.1(2)
C15 C14 P1 123.55(16)
C19 C14 P1 117.36(17)
C14 C15 C16 120.4(2)
C17 C16 C15 119.8(2)
C16 C17 C18 120.6(2)
C17 C18 C19 120.0(2)
C18 C19 C14 120.1(2)
C25 C20 C21 119.0(2)
C25 C20 P2 123.48(16)
C21 C20 P2 117.53(17)
C22 C21 C20 120.5(2)
C21 C22 C23 119.8(2)
C24 C23 C22 120.2(2)
C23 C24 C25 120.3(2)
C20 C25 C24 120.3(2)
C27 C26 C31 119.9(2)
C27 C26 P2 123.53(18)
C31 C26 P2 116.59(17)
C26 C27 C28 119.7(3)
C29 C28 C27 120.2(3)
C28 C29 C30 120.4(2)
C29 C30 C31 120.1(3)
C26 C31 C30 119.6(2)
C35 O1 C32 111.3(4)
O1 C32 C33 107.4(4)
C32 C33 C34 105.0(4)
C35 C34 C33 105.6(5)
O1 C35 C34 109.4(4)

loop_
_geom_bond_atom_site_label_1
_geom_bond_atom_site_label_2
_geom_bond_distance
Cr1 N1 2.1642(16)
Cr1 Cl1 2.3262(6)
Cr1 Cl2 2.4348(6)
Cr1 P2 2.4445(6)
Cr1 P1 2.4922(6)
P1 C14 1.811(2)
P1 C8 1.814(2)
P1 C1 1.834(2)
P2 C26 1.819(2)
P2 C20 1.816(2)
P2 C7 1.829(2)
N1 C2 1.361(2)
N1 C6 1.357(2)
C1 C2 1.494(3)
C7 C6 1.493(3)
C2 C3 1.384(3)
C3 C4 1.386(3)
C4 C5 1.377(3)
C5 C6 1.385(3)
C8 C9 1.383(3)
C8 C13 1.393(3)
C9 C10 1.386(3)
C10 C11 1.375(4)
C11 C12 1.368(4)
C12 C13 1.385(3)
C14 C15 1.384(3)
C14 C19 1.389(3)
C15 C16 1.388(3)
C16 C17 1.373(4)
C17 C18 1.368(4)
C18 C19 1.389(3)
C20 C25 1.384(3)
C20 C21 1.394(3)
C21 C22 1.386(3)
C22 C23 1.380(4)
C23 C24 1.375(4)
C24 C25 1.388(3)
C26 C27 1.381(3)
C26 C31 1.393(3)
C27 C28 1.394(3)
C28 C29 1.368(4)
C29 C30 1.377(4)
C30 C31 1.389(3)
O1 C35 1.316(6)
O1 C32 1.363(6)
C32 C33 1.473(7)
C33 C34 1.436(8)
C34 C35 1.459(7)

loop_
_geom_torsion_atom_site_label_1
_geom_torsion_atom_site_label_2
_geom_torsion_atom_site_label_3
_geom_torsion_atom_site_label_4
_geom_torsion
N1 Cr1 P1 C14 78.86(9)
Cl1 Cr1 P1 C14 -85.50(8)
Cl2 Cr1 P1 C14 171.98(8)
P2 Cr1 P1 C14 22.63(9)
N1 Cr1 P1 C8 -140.29(9)
Cl1 Cr1 P1 C8 55.35(8)
Cl2 Cr1 P1 C8 -47.16(8)
P2 Cr1 P1 C8 163.48(8)
N1 Cr1 P1 C1 -30.17(8)
Cl1 Cr1 P1 C1 165.47(7)
Cl2 Cr1 P1 C1 62.95(7)
P2 Cr1 P1 C1 -86.40(7)
N1 Cr1 P2 C26 131.32(9)
Cl1 Cr1 P2 C26 -62.89(8)
Cl2 Cr1 P2 C26 40.80(8)
P1 Cr1 P2 C26 -172.70(8)
N1 Cr1 P2 C20 -92.98(9)
Cl1 Cr1 P2 C20 72.80(8)
Cl2 Cr1 P2 C20 176.50(8)
P1 Cr1 P2 C20 -37.01(9)
N1 Cr1 P2 C7 21.57(8)
Cl1 Cr1 P2 C7 -172.64(7)
Cl2 Cr1 P2 C7 -68.95(7)
P1 Cr1 P2 C7 77.55(7)
Cl1 Cr1 N1 C2 97.4(2)
Cl2 Cr1 N1 C2 -83.12(13)
P2 Cr1 N1 C2 163.35(14)
P1 Cr1 N1 C2 14.37(13)
Cl1 Cr1 N1 C6 -72.9(2)
Cl2 Cr1 N1 C6 106.52(13)
P2 Cr1 N1 C6 -7.00(13)
P1 Cr1 N1 C6 -155.98(14)
C14 P1 C1 C2 -75.05(15)
C8 P1 C1 C2 173.14(14)
Cr1 P1 C1 C2 47.32(14)
C26 P2 C7 C6 -159.92(14)
C20 P2 C7 C6 87.68(15)
Cr1 P2 C7 C6 -36.61(14)
C6 N1 C2 C3 4.7(3)
Cr1 N1 C2 C3 -165.95(14)
C6 N1 C2 C1 -174.84(16)
Cr1 N1 C2 C1 14.5(2)
P1 C1 C2 N1 -46.0(2)
P1 C1 C2 C3 134.45(17)
N1 C2 C3 C4 -1.6(3)
C1 C2 C3 C4 177.97(18)
C2 C3 C4 C5 -1.9(3)
C3 C4 C5 C6 2.1(3)
C2 N1 C6 C5 -4.5(3)
Cr1 N1 C6 C5 166.04(14)
C2 N1 C6 C7 172.98(16)
Cr1 N1 C6 C7 -16.5(2)
C4 C5 C6 N1 1.2(3)
C4 C5 C6 C7 -176.26(18)
P2 C7 C6 N1 38.0(2)
P2 C7 C6 C5 -144.49(16)
C14 P1 C8 C9 123.14(17)
C1 P1 C8 C9 -126.41(17)
Cr1 P1 C8 C9 -22.17(19)
C14 P1 C8 C13 -59.72(19)
C1 P1 C8 C13 50.74(19)
Cr1 P1 C8 C13 154.98(15)
C13 C8 C9 C10 -0.7(3)
P1 C8 C9 C10 176.57(19)
C8 C9 C10 C11 -0.7(4)
C9 C10 C11 C12 0.9(4)
C10 C11 C12 C13 0.4(4)
C11 C12 C13 C8 -1.8(4)
C9 C8 C13 C12 2.0(3)
P1 C8 C13 C12 -175.15(18)
C8 P1 C14 C15 79.3(2)
C1 P1 C14 C15 -31.2(2)
Cr1 P1 C14 C15 -134.03(18)
C8 P1 C14 C19 -102.23(18)
C1 P1 C14 C19 147.21(18)
Cr1 P1 C14 C19 44.4(2)
C19 C14 C15 C16 0.6(4)
P1 C14 C15 C16 179.0(2)
C14 C15 C16 C17 0.0(4)
C15 C16 C17 C18 0.1(4)
C16 C17 C18 C19 -0.9(5)
C17 C18 C19 C14 1.6(4)
C15 C14 C19 C18 -1.4(4)
P1 C14 C19 C18 -179.9(2)
C26 P2 C20 C25 -84.7(2)
C7 P2 C20 C25 25.0(2)
Cr1 P2 C20 C25 134.45(18)
C26 P2 C20 C21 96.17(19)
C7 P2 C20 C21 -154.11(18)
Cr1 P2 C20 C21 -44.7(2)
C25 C20 C21 C22 1.2(4)
P2 C20 C21 C22 -179.7(2)
C20 C21 C22 C23 -0.4(4)
C21 C22 C23 C24 -0.6(4)
C22 C23 C24 C25 0.7(4)
C21 C20 C25 C24 -1.1(4)
P2 C20 C25 C24 179.83(19)
C23 C24 C25 C20 0.1(4)
C20 P2 C26 C27 5.5(2)
C7 P2 C26 C27 -107.02(19)
Cr1 P2 C26 C27 146.19(16)
C20 P2 C26 C31 -174.64(16)
C7 P2 C26 C31 72.82(17)
Cr1 P2 C26 C31 -33.97(18)
C31 C26 C27 C28 -1.0(3)
P2 C26 C27 C28 178.86(18)
C26 C27 C28 C29 -0.7(4)
C27 C28 C29 C30 1.3(4)
C28 C29 C30 C31 -0.2(4)
C27 C26 C31 C30 2.1(3)
P2 C26 C31 C30 -177.75(17)
C29 C30 C31 C26 -1.5(3)
C35 O1 C32 C33 11.8(7)
O1 C32 C33 C34 -9.7(7)
C32 C33 C34 C35 4.4(9)
C32 O1 C35 C34 -9.0(9)
C33 C34 C35 O1 2.4(10)
